data_7114407
loop_
_publ_author_name
'Atkinson, Ian M.'
'Bishop, Michael M.'
'Lindoy, Leonard F.'
'Mahadev, Srihari'
'Turner, Peter'

_publ_section_title
;
 A proton induced conformational change in metal complexes with potential
 hydrogen bonding triplet motifs
;
_journal_issue 23
_journal_name_full 'Chemical Communications'
_journal_page_first 2818
_journal_paper_doi 10.1039/b206898b
_journal_year 2002
_chemical_formula_sum 'C10 H20 Cu F6 N7 O4 P'
_chemical_formula_weight 510.84
_chemical_name_systematic
; 
? 
;
_space_group_IT_number 2
_symmetry_cell_setting triclinic
_symmetry_Int_Tables_number 2
_symmetry_space_group_name_Hall '-P 1'
_symmetry_space_group_name_H-M 'P -1'
_atom_sites_solution_hydrogens geom
_atom_sites_solution_primary direct
_atom_sites_solution_secondary difmap
_audit_creation_method SHELXL-97
_cell_angle_alpha 95.855(3)
_cell_angle_beta 104.966(3)
_cell_angle_gamma 90.591(3)
_cell_formula_units_Z 2
_cell_length_a 12.334(2)
_cell_length_b 12.456(2)
_cell_length_c 6.8257(13)
_cell_measurement_reflns_used 864
_cell_measurement_temperature 294(2)
_cell_measurement_theta_max 27.843
_cell_measurement_theta_min 3.410
_cell_volume 1007.1(3)
_computing_cell_refinement 'SAINT (Bruker,1995)'
_computing_data_collection 'SMART (Bruker,1995)'
_computing_data_reduction 'SAINT and XPREP (Bruker 1995)'
_computing_molecular_graphics 'teXsan for Windows (MSC, 1997)'
_computing_structure_refinement 'SHELXL-97 (Sheldrick, 1997)'
_computing_structure_solution 'SIR97 (Altomare, et. al. 1997)'
_diffrn_ambient_temperature 294(2)
_diffrn_measured_fraction_theta_full 0.909
_diffrn_measured_fraction_theta_max 0.909
_diffrn_measurement_device_type 'Bruker SMART 1000 CCD'
_diffrn_measurement_method \w
_diffrn_radiation_monochromator graphite
_diffrn_radiation_source 'sealed tube'
_diffrn_radiation_type MoK\a
_diffrn_radiation_wavelength 0.71073
_diffrn_reflns_av_R_equivalents 0.0220
_diffrn_reflns_av_sigmaI/netI 0.0187
_diffrn_reflns_limit_h_max 16
_diffrn_reflns_limit_h_min -16
_diffrn_reflns_limit_k_max 16
_diffrn_reflns_limit_k_min -16
_diffrn_reflns_limit_l_max 8
_diffrn_reflns_limit_l_min -9
_diffrn_reflns_number 10273
_diffrn_reflns_theta_full 28.37
_diffrn_reflns_theta_max 28.37
_diffrn_reflns_theta_min 1.64
_diffrn_standards_decay_% 0.33
_diffrn_standards_number 100
_exptl_absorpt_coefficient_mu 1.250
_exptl_absorpt_correction_T_max 0.895
_exptl_absorpt_correction_T_min 0.645
_exptl_absorpt_correction_type 'numerical and empirical'
_exptl_absorpt_process_details
;
Gaussian (XPREP, Bruker 1995) and SADABS (Sheldrick, 1996)
;
_exptl_crystal_colour red
_exptl_crystal_density_diffrn 1.685
_exptl_crystal_density_method 'not measured'
_exptl_crystal_description columnar
_exptl_crystal_F_000 518
_exptl_crystal_size_max 0.564
_exptl_crystal_size_mid 0.118
_exptl_crystal_size_min 0.090
_refine_diff_density_max 0.768
_refine_diff_density_min -0.702
_refine_diff_density_rms 0.100
_refine_ls_extinction_method none
_refine_ls_goodness_of_fit_ref 1.067
_refine_ls_hydrogen_treatment mixed
_refine_ls_matrix_type full
_refine_ls_number_parameters 285
_refine_ls_number_reflns 4581
_refine_ls_number_restraints 0
_refine_ls_restrained_S_all 1.067
_refine_ls_R_factor_all 0.0675
_refine_ls_R_factor_gt 0.0590
_refine_ls_shift/su_max 0.004
_refine_ls_shift/su_mean 0.000
_refine_ls_structure_factor_coef Fsqd
_refine_ls_weighting_details 'calc w=1/[\s^2^(Fo^2^)+(0.1271P)^2^+0.6670P] where P=(Fo^2^+2Fc^2^)/3'
_refine_ls_weighting_scheme calc
_refine_ls_wR_factor_gt 0.1786
_refine_ls_wR_factor_ref 0.1893
_reflns_number_gt 3869
_reflns_number_total 4577
_reflns_threshold_expression >2sigma(I)
_cod_data_source_file b206898b.txt
_cod_data_source_block lfl26
_cod_original_sg_symbol_H-M 'P -1       '
_cod_database_code 7114407

loop_
_symmetry_equiv_pos_as_xyz
'x, y, z'
'-x, -y, -z'

loop_
_atom_site_label
_atom_site_type_symbol
_atom_site_fract_x
_atom_site_fract_y
_atom_site_fract_z
_atom_site_U_iso_or_equiv
_atom_site_adp_type
_atom_site_occupancy
_atom_site_symmetry_multiplicity
_atom_site_calc_flag
_atom_site_refinement_flags
Cu1 Cu 0.46507(3) 0.52108(3) 0.22443(6) 0.03942(18) Uani 1 1 d .
P1 P 0.18429(11) 0.76648(10) -0.2231(2) 0.0662(3) Uani 1 1 d .
F1 F 0.2106(7) 0.7489(6) 0.0190(11) 0.116(2) Uiso 0.65 1 d P
F2 F 0.2954(11) 0.8457(11) -0.1648(17) 0.174(4) Uiso 0.65 1 d P
F3 F 0.1684(10) 0.7730(9) -0.4558(16) 0.162(3) Uiso 0.65 1 d P
F4 F 0.1212(7) 0.6534(7) -0.2149(12) 0.127(2) Uiso 0.65 1 d P
F5 F 0.0931(11) 0.8418(10) -0.1717(18) 0.166(4) Uiso 0.65 1 d P
F6 F 0.2709(7) 0.6740(7) -0.2476(13) 0.117(2) Uiso 0.65 1 d P
F7 F 0.2169(12) 0.8738(11) -0.304(2) 0.076(3) Uiso 0.25 1 d P
F8 F 0.0824(12) 0.6942(11) -0.300(2) 0.079(3) Uiso 0.25 1 d P
F9 F 0.284(2) 0.7662(18) -0.020(4) 0.135(6) Uiso 0.25 1 d P
F10 F 0.2650(13) 0.6999(13) -0.351(3) 0.090(4) Uiso 0.25 1 d P
F11 F 0.312(2) 0.752(3) -0.157(5) 0.158(8) Uiso 0.25 1 d P
F12 F 0.0968(17) 0.7401(15) -0.443(3) 0.107(5) Uiso 0.25 1 d P
F13 F 0.050(2) 0.798(2) -0.229(4) 0.049(5) Uiso 0.10 1 d P
F14 F 0.154(3) 0.826(2) -0.030(5) 0.071(7) Uiso 0.10 1 d P
F15 F 0.2327(18) 0.8775(16) -0.208(4) 0.039(4) Uiso 0.10 1 d P
F16 F 0.158(3) 0.895(3) -0.225(6) 0.078(8) Uiso 0.10 1 d P
F17 F 0.183(3) 0.892(3) -0.102(7) 0.093(10) Uiso 0.10 1 d P
F18 F 0.059(2) 0.780(2) -0.344(5) 0.067(6) Uiso 0.10 1 d P
O1 O 0.7909(2) 0.6369(2) 0.5517(5) 0.0544(7) Uani 1 1 d .
O2 O 0.5086(3) 0.8482(2) 0.4599(5) 0.0599(7) Uani 1 1 d .
O3 O 0.1387(2) 0.4198(3) -0.0458(5) 0.0640(8) Uani 1 1 d .
O4 O 0.4343(3) 0.1985(2) 0.0161(5) 0.0655(8) Uani 1 1 d .
N1 N 0.6263(2) 0.5396(2) 0.3686(5) 0.0447(6) Uani 1 1 d .
H1N H 0.6645 0.4822 0.3684 0.054 Uiso 1 1 calc R
N2 N 0.6342(3) 0.7229(2) 0.4833(5) 0.0462(7) Uani 1 1 d .
H2N H 0.6785 0.7760 0.5480 0.055 Uiso 1 1 calc R
N3 N 0.4483(3) 0.6737(2) 0.3147(5) 0.0468(7) Uani 1 1 d .
H3N H 0.3807 0.6957 0.2842 0.056 Uiso 1 1 calc R
N4 N 0.3058(3) 0.5028(3) 0.0963(5) 0.0483(7) Uani 1 1 d .
H4N H 0.2674 0.5601 0.0899 0.058 Uiso 1 1 calc R
N5 N 0.2903(3) 0.3137(3) -0.0060(5) 0.0503(7) Uani 1 1 d .
N6 N 0.4813(3) 0.3709(2) 0.1396(5) 0.0499(7) Uani 1 1 d .
H6N H 0.5487 0.3485 0.1615 0.060 Uiso 1 1 calc R
N7 N 0.2017(4) 1.0925(4) 0.3556(9) 0.0935(15) Uani 1 1 d .
C1 C 0.8581(3) 0.5448(4) 0.5472(8) 0.0622(11) Uani 1 1 d .
H1A H 0.8274 0.4873 0.6024 0.093 Uiso 1 1 calc R
H1B H 0.9334 0.5631 0.6272 0.093 Uiso 1 1 calc R
H1C H 0.8587 0.5220 0.4088 0.093 Uiso 1 1 calc R
C2 C 0.6814(3) 0.6256(3) 0.4622(5) 0.0413(7) Uani 1 1 d .
C3 C 0.5235(3) 0.7447(3) 0.4121(6) 0.0440(7) Uani 1 1 d .
C4 C 0.3965(4) 0.8875(4) 0.4024(11) 0.0858(18) Uani 1 1 d .
H4A H 0.3724 0.8866 0.2568 0.129 Uiso 1 1 calc R
H4B H 0.3961 0.9601 0.4650 0.129 Uiso 1 1 calc R
H4C H 0.3464 0.8421 0.4472 0.129 Uiso 1 1 calc R
C5 C 0.0701(4) 0.3216(5) -0.1176(10) 0.0857(17) Uani 1 1 d .
H5A H 0.0783 0.2939 -0.2493 0.129 Uiso 1 1 calc R
H5B H -0.0071 0.3368 -0.1279 0.129 Uiso 1 1 calc R
H5C H 0.0938 0.2690 -0.0234 0.129 Uiso 1 1 calc R
C6 C 0.2508(3) 0.4112(3) 0.0181(6) 0.0483(8) Uani 1 1 d .
C7 C 0.3996(3) 0.2993(3) 0.0515(6) 0.0469(8) Uani 1 1 d .
C8 C 0.3506(5) 0.1118(4) -0.0634(9) 0.0791(14) Uani 1 1 d .
H8A H 0.3132 0.0980 0.0391 0.119 Uiso 1 1 calc R
H8B H 0.3864 0.0477 -0.1010 0.119 Uiso 1 1 calc R
H8C H 0.2967 0.1321 -0.1813 0.119 Uiso 1 1 calc R
C9 C 0.1298(4) 1.0287(4) 0.3108(9) 0.0711(12) Uani 1 1 d .
C10 C 0.0398(6) 0.9474(5) 0.2554(11) 0.0920(18) Uani 1 1 d .
H10A H 0.0599 0.8875 0.1733 0.138 Uiso 1 1 calc R
H10B H -0.0274 0.9776 0.1795 0.138 Uiso 1 1 calc R
H10C H 0.0270 0.9229 0.3768 0.138 Uiso 1 1 calc R

loop_
_atom_site_aniso_label
_atom_site_aniso_U_11
_atom_site_aniso_U_22
_atom_site_aniso_U_33
_atom_site_aniso_U_23
_atom_site_aniso_U_13
_atom_site_aniso_U_12
Cu1 0.0375(3) 0.0360(3) 0.0406(3) -0.00092(16) 0.00492(17) -0.00547(16)
P1 0.0617(7) 0.0559(6) 0.0741(8) 0.0066(5) 0.0051(5) 0.0137(5)
O1 0.0347(12) 0.0544(15) 0.0656(17) -0.0096(12) 0.0042(11) -0.0053(11)
O2 0.0531(16) 0.0395(14) 0.0781(19) -0.0102(13) 0.0074(14) -0.0026(11)
O3 0.0407(14) 0.0633(18) 0.079(2) 0.0062(15) 0.0002(13) -0.0124(13)
O4 0.0697(19) 0.0390(14) 0.082(2) -0.0030(13) 0.0121(16) -0.0063(13)
N1 0.0393(14) 0.0393(15) 0.0499(16) 0.0009(12) 0.0035(12) -0.0010(11)
N2 0.0427(15) 0.0403(15) 0.0509(16) -0.0067(12) 0.0084(12) -0.0085(12)
N3 0.0389(14) 0.0395(15) 0.0555(17) -0.0031(12) 0.0042(12) -0.0011(11)
N4 0.0410(15) 0.0438(16) 0.0549(17) -0.0003(13) 0.0057(13) -0.0055(12)
N5 0.0517(18) 0.0462(16) 0.0479(17) 0.0003(13) 0.0065(13) -0.0134(14)
N6 0.0455(16) 0.0384(15) 0.0594(19) -0.0049(13) 0.0061(14) -0.0024(12)
N7 0.071(3) 0.065(3) 0.131(4) -0.013(3) 0.012(3) -0.015(2)
C1 0.0402(19) 0.070(3) 0.071(3) -0.006(2) 0.0097(18) 0.0079(18)
C2 0.0349(15) 0.0478(18) 0.0390(16) 0.0002(13) 0.0078(12) -0.0033(13)
C3 0.0463(18) 0.0397(17) 0.0453(18) -0.0004(13) 0.0124(14) -0.0011(14)
C4 0.058(3) 0.050(2) 0.133(5) -0.018(3) 0.005(3) 0.008(2)
C5 0.051(2) 0.084(4) 0.106(4) 0.005(3) -0.005(3) -0.031(2)
C6 0.0451(18) 0.052(2) 0.0448(18) 0.0064(15) 0.0056(14) -0.0124(15)
C7 0.057(2) 0.0367(16) 0.0453(18) 0.0002(14) 0.0122(15) -0.0064(15)
C8 0.100(4) 0.042(2) 0.091(4) -0.007(2) 0.023(3) -0.017(2)
C9 0.064(3) 0.055(2) 0.087(3) 0.001(2) 0.008(2) 0.001(2)
C10 0.093(4) 0.069(3) 0.105(5) 0.009(3) 0.012(4) -0.016(3)

loop_
_atom_type_symbol
_atom_type_description
_atom_type_scat_dispersion_real
_atom_type_scat_dispersion_imag
_atom_type_scat_source
C C 0.0033 0.0016 'International Tables Vol C Tables 4.2.6.8 and 6.1.1.4'
H H 0.0000 0.0000 'International Tables Vol C Tables 4.2.6.8 and 6.1.1.4'
Cu Cu 0.3201 1.2651 'International Tables Vol C Tables 4.2.6.8 and 6.1.1.4'
F F 0.0171 0.0103 'International Tables Vol C Tables 4.2.6.8 and 6.1.1.4'
N N 0.0061 0.0033 'International Tables Vol C Tables 4.2.6.8 and 6.1.1.4'
O O 0.0106 0.0060 'International Tables Vol C Tables 4.2.6.8 and 6.1.1.4'
P P 0.1023 0.0942 'International Tables Vol C Tables 4.2.6.8 and 6.1.1.4'

loop_
_geom_angle_atom_site_label_1
_geom_angle_atom_site_label_2
_geom_angle_atom_site_label_3
_geom_angle
N6 Cu1 N4 88.88(14)
N6 Cu1 N3 179.19(13)
N4 Cu1 N3 91.17(13)
N6 Cu1 N1 91.76(14)
N4 Cu1 N1 177.19(12)
N3 Cu1 N1 88.15(13)
F15 P1 F8 146.0(11)
F15 P1 F11 76.4(14)
F8 P1 F11 136.1(14)
F15 P1 F5 75.3(9)
F8 P1 F5 79.3(7)
F11 P1 F5 140.5(13)
F15 P1 F3 82.3(10)
F8 P1 F3 81.9(7)
F11 P1 F3 99.7(12)
F5 P1 F3 103.2(6)
F15 P1 F18 101.8(14)
F8 P1 F18 44.2(11)
F11 P1 F18 166.1(17)
F5 P1 F18 49.3(12)
F3 P1 F18 66.4(13)
F15 P1 F14 76.3(14)
F8 P1 F14 98.7(12)
F11 P1 F14 105.4(17)
F5 P1 F14 40.8(11)
F3 P1 F14 141.7(12)
F18 P1 F14 87.3(17)
F15 P1 F7 23.4(8)
F8 P1 F7 129.6(8)
F11 P1 F7 84.7(12)
F5 P1 F7 80.1(7)
F3 P1 F7 59.0(7)
F18 P1 F7 88.6(12)
F14 P1 F7 94.8(13)
F15 P1 F9 80.0(13)
F8 P1 F9 129.8(11)
F11 P1 F9 39.9(11)
F5 P1 F9 107.7(10)
F3 P1 F9 138.8(11)
F18 P1 F9 153.9(16)
F14 P1 F9 67.7(15)
F7 P1 F9 100.2(10)
F15 P1 F6 113.4(9)
F8 P1 F6 95.0(6)
F11 P1 F6 42.1(11)
F5 P1 F6 168.9(5)
F3 P1 F6 85.3(5)
F18 P1 F6 131.1(12)
F14 P1 F6 132.3(12)
F7 P1 F6 110.7(6)
F9 P1 F6 68.5(9)
F15 P1 F12 108.6(12)
F8 P1 F12 46.5(8)
F11 P1 F12 130.0(14)
F5 P1 F12 85.3(8)
F3 P1 F12 36.8(7)
F18 P1 F12 37.1(12)
F14 P1 F12 124.3(14)
F7 P1 F12 86.4(9)
F9 P1 F12 166.1(11)
F6 P1 F12 97.7(8)
F15 P1 F4 171.3(9)
F8 P1 F4 32.1(5)
F11 P1 F4 108.4(12)
F5 P1 F4 96.9(6)
F3 P1 F4 103.7(5)
F18 P1 F4 75.3(11)
F14 P1 F4 95.3(12)
F7 P1 F4 160.6(6)
F9 P1 F4 98.9(9)
F6 P1 F4 73.8(4)
F12 P1 F4 74.3(7)
F9 F1 F14 103(2)
F9 F1 P1 69.4(14)
F14 F1 P1 65.0(15)
F15 F2 F11 130(2)
F15 F2 F7 27.8(16)
F11 F2 F7 119.0(18)
F15 F2 F9 111(2)
F11 F2 F9 45.4(14)
F7 F2 F9 125.3(14)
F15 F2 P1 65.4(16)
F11 F2 P1 64.5(15)
F7 F2 P1 65.6(8)
F9 F2 P1 61.7(10)
F15 F2 F17 36(2)
F11 F2 F17 118(2)
F7 F2 F17 62.5(18)
F9 F2 F17 81.0(19)
P1 F2 F17 62.5(15)
F15 F2 F16 10.6(19)
F11 F2 F16 122(2)
F7 F2 F16 34.9(13)
F9 F2 F16 100.7(17)
P1 F2 F16 57.6(12)
F17 F2 F16 27.6(15)
F12 F3 F7 116.1(16)
F12 F3 P1 74.0(13)
F7 F3 P1 61.3(7)
F12 F3 F10 106.4(16)
F7 F3 F10 93.0(10)
P1 F3 F10 64.1(7)
F12 F3 F18 31.5(14)
F7 F3 F18 84.8(13)
P1 F3 F18 57.2(10)
F10 F3 F18 113.5(13)
F8 F4 P1 65.6(11)
F13 F5 F14 120(3)
F13 F5 F16 132(3)
F14 F5 F16 94(3)
F13 F5 F17 161(3)
F14 F5 F17 56(2)
F16 F5 F17 40(2)
F13 F5 F18 36(2)
F14 F5 F18 130(2)
F16 F5 F18 96(2)
F17 F5 F18 129(3)
F13 F5 P1 88(2)
F14 F5 P1 70.5(17)
F16 F5 P1 71.9(18)
F17 F5 P1 74(2)
F18 F5 P1 66.0(14)
F10 F6 F11 91(2)
F10 F6 P1 80.1(14)
F11 F6 P1 66.0(16)
F15 F7 F16 63(3)
F15 F7 F2 40(2)
F16 F7 F2 101(3)
F15 F7 F17 33(3)
F16 F7 F17 30(2)
F2 F7 F17 71.4(18)
F15 F7 F3 128(3)
F16 F7 F3 107(2)
F2 F7 F3 108.7(11)
F17 F7 F3 119.1(18)
F15 F7 P1 69(2)
F16 F7 P1 74(2)
F2 F7 P1 68.4(9)
F17 F7 P1 65.6(16)
F3 F7 P1 59.7(6)
F4 F8 F18 149(2)
F4 F8 F12 136.1(18)
F18 F8 F12 50.2(17)
F4 F8 F13 120.5(18)
F18 F8 F13 35.1(16)
F12 F8 F13 84.3(15)
F4 F8 P1 82.3(12)
F18 F8 P1 72.0(16)
F12 F8 P1 71.9(11)
F13 F8 P1 71.3(11)
F1 F9 F11 134(3)
F1 F9 F2 124(2)
F11 F9 F2 52(2)
F1 F9 P1 73.2(15)
F11 F9 P1 67(2)
F2 F9 P1 62.9(10)
F1 F9 F14 42.3(14)
F11 F9 F14 119(3)
F2 F9 F14 83.8(16)
P1 F9 F14 55.5(13)
F6 F10 F11 54.5(16)
F6 F10 F3 126.8(18)
F11 F10 F3 106.2(16)
F6 F10 P1 71.9(13)
F11 F10 P1 59.9(13)
F3 F10 P1 57.6(6)
F9 F11 F6 110(3)
F9 F11 F2 82(3)
F6 F11 F2 135(3)
F9 F11 F10 135(3)
F6 F11 F10 34.8(12)
F2 F11 F10 107(2)
F9 F11 P1 73(2)
F6 F11 P1 71.8(16)
F2 F11 P1 71.2(15)
F10 F11 P1 68.8(14)
F3 F12 F18 117(3)
F3 F12 F8 127(2)
F18 F12 F8 61(2)
F3 F12 P1 69.2(13)
F18 F12 P1 69.9(19)
F8 F12 P1 61.6(10)
F5 F13 F18 111(4)
F5 F13 F8 121(3)
F18 F13 F8 53(3)
F5 F13 F14 36(2)
F18 F13 F14 122(3)
F8 F13 F14 98.8(18)
F5 F13 P1 66(2)
F18 F13 P1 67(3)
F8 F13 P1 55.6(10)
F14 F13 P1 56.6(13)
F17 F14 F5 68(3)
F17 F14 F1 123(3)
F5 F14 F1 133(3)
F17 F14 P1 76(3)
F5 F14 P1 68.7(17)
F1 F14 P1 70.3(15)
F17 F14 F13 90(3)
F5 F14 F13 23.9(13)
F1 F14 F13 114(2)
P1 F14 F13 64.5(14)
F17 F14 F16 25(2)
F5 F14 F16 45.4(17)
F1 F14 F16 125(2)
P1 F14 F16 60.7(16)
F13 F14 F16 66(2)
F17 F14 F9 88(3)
F5 F14 F9 124(2)
F1 F14 F9 34.9(12)
P1 F14 F9 56.8(12)
F13 F14 F9 120(2)
F16 F14 F9 94(2)
F7 F15 F2 112(3)
F7 F15 F16 80(3)
F2 F15 F16 160(4)
F7 F15 F17 128(4)
F2 F15 F17 116(4)
F16 F15 F17 48(3)
F7 F15 P1 87(3)
F2 F15 P1 82.5(17)
F16 F15 P1 82(3)
F17 F15 P1 81(3)
F17 F16 F15 75(4)
F17 F16 F7 112(5)
F15 F16 F7 37.1(19)
F17 F16 F5 72(4)
F15 F16 F5 123(4)
F7 F16 F5 131(3)
F17 F16 P1 79(4)
F15 F16 P1 64(2)
F7 F16 P1 69(2)
F5 F16 P1 64.6(17)
F17 F16 F14 35(4)
F15 F16 F14 89(3)
F7 F16 F14 117(3)
F5 F16 F14 41.0(16)
P1 F16 F14 57.0(15)
F17 F16 F2 68(4)
F15 F16 F2 9.9(18)
F7 F16 F2 44.0(17)
F5 F16 F2 113(2)
P1 F16 F2 56.6(12)
F14 F16 F2 79.3(19)
F16 F17 F15 57(4)
F16 F17 F14 120(6)
F15 F17 F14 122(4)
F16 F17 F5 68(4)
F15 F17 F5 108(4)
F14 F17 F5 56(3)
F16 F17 F7 38(3)
F15 F17 F7 18.8(16)
F14 F17 F7 123(4)
F5 F17 F7 93(3)
F16 F17 F2 84(4)
F15 F17 F2 28.3(17)
F14 F17 F2 104(3)
F5 F17 F2 119(3)
F7 F17 F2 46.1(13)
F16 F17 P1 72(4)
F15 F17 P1 60(2)
F14 F17 P1 65(3)
F5 F17 P1 62.1(18)
F7 F17 P1 58.4(15)
F2 F17 P1 58.0(14)
F13 F18 F12 155(4)
F13 F18 F8 92(3)
F12 F18 F8 69(2)
F13 F18 F5 33(2)
F12 F18 F5 135(3)
F8 F18 F5 104(2)
F13 F18 P1 84(3)
F12 F18 P1 73(2)
F8 F18 P1 63.8(15)
F5 F18 P1 64.7(14)
F13 F18 F3 137(3)
F12 F18 F3 31.1(15)
F8 F18 F3 86(2)
F5 F18 F3 107.0(19)
P1 F18 F3 56.4(10)
C2 O1 C1 118.5(3)
C3 O2 C4 118.5(3)
C6 O3 C5 118.0(4)
C7 O4 C8 118.7(4)
C2 N1 Cu1 128.7(3)
C2 N1 H1N 115.7
Cu1 N1 H1N 115.7
C2 N2 C3 126.6(3)
C2 N2 H2N 116.7
C3 N2 H2N 116.7
C3 N3 Cu1 129.1(3)
C3 N3 H3N 115.4
Cu1 N3 H3N 115.4
C6 N4 Cu1 126.2(3)
C6 N4 H4N 116.9
Cu1 N4 H4N 116.9
C7 N5 C6 120.2(3)
C7 N6 Cu1 126.5(3)
C7 N6 H6N 116.8
Cu1 N6 H6N 116.8
O1 C1 H1A 109.5
O1 C1 H1B 109.5
H1A C1 H1B 109.5
O1 C1 H1C 109.5
H1A C1 H1C 109.5
H1B C1 H1C 109.5
N1 C2 O1 127.6(3)
N1 C2 N2 123.8(3)
O1 C2 N2 108.7(3)
N3 C3 O2 126.8(3)
N3 C3 N2 123.5(3)
O2 C3 N2 109.7(3)
O2 C4 H4A 109.5
O2 C4 H4B 109.5
H4A C4 H4B 109.5
O2 C4 H4C 109.5
H4A C4 H4C 109.5
H4B C4 H4C 109.5
O3 C5 H5A 109.5
O3 C5 H5B 109.5
H5A C5 H5B 109.5
O3 C5 H5C 109.5
H5A C5 H5C 109.5
H5B C5 H5C 109.5
N4 C6 N5 129.0(4)
N4 C6 O3 114.1(4)
N5 C6 O3 116.9(3)
N6 C7 N5 128.7(4)
N6 C7 O4 114.2(4)
N5 C7 O4 117.1(3)
O4 C8 H8A 109.5
O4 C8 H8B 109.5
H8A C8 H8B 109.5
O4 C8 H8C 109.5
H8A C8 H8C 109.5
H8B C8 H8C 109.5
N7 C9 C10 179.4(7)
C9 C10 H10A 109.5
C9 C10 H10B 109.5
H10A C10 H10B 109.5
C9 C10 H10C 109.5
H10A C10 H10C 109.5
H10B C10 H10C 109.5

loop_
_geom_bond_atom_site_label_1
_geom_bond_atom_site_label_2
_geom_bond_distance
Cu1 N6 1.929(3)
Cu1 N4 1.934(3)
Cu1 N3 1.968(3)
Cu1 N1 1.977(3)
P1 F15 1.48(2)
P1 F8 1.485(13)
P1 F11 1.54(3)
P1 F5 1.558(12)
P1 F3 1.560(11)
P1 F18 1.57(3)
P1 F14 1.58(3)
P1 F7 1.585(14)
P1 F9 1.60(2)
P1 F6 1.604(8)
P1 F12 1.604(18)
P1 F4 1.616(9)
F1 F9 1.04(2)
F1 F14 1.22(3)
F2 F15 0.87(2)
F2 F11 1.20(3)
F2 F7 1.252(17)
F2 F9 1.50(3)
F2 F17 1.65(4)
F2 F16 1.77(4)
F3 F12 0.999(19)
F3 F7 1.550(17)
F3 F10 1.572(19)
F3 F18 1.72(3)
F4 F8 0.866(14)
F5 F13 0.76(2)
F5 F14 1.09(3)
F5 F16 1.19(3)
F5 F17 1.22(4)
F5 F18 1.31(3)
F6 F10 0.793(15)
F6 F11 1.13(3)
F7 F15 0.63(2)
F7 F16 1.03(3)
F7 F17 1.54(4)
F8 F18 1.15(3)
F8 F12 1.23(2)
F8 F13 1.44(3)
F9 F11 1.08(3)
F9 F14 1.77(4)
F10 F11 1.39(3)
F12 F18 1.01(3)
F13 F18 0.83(3)
F13 F14 1.62(4)
F14 F17 1.09(5)
F14 F16 1.66(5)
F15 F16 0.93(4)
F15 F17 1.07(4)
F16 F17 0.82(4)
O1 C2 1.330(4)
O1 C1 1.424(5)
O2 C3 1.324(4)
O2 C4 1.442(6)
O3 C6 1.347(5)
O3 C5 1.447(5)
O4 C7 1.350(5)
O4 C8 1.447(5)
N1 C2 1.279(4)
N1 H1N 0.8600
N2 C2 1.361(5)
N2 C3 1.366(5)
N2 H2N 0.8600
N3 C3 1.277(5)
N3 H3N 0.8600
N4 C6 1.311(5)
N4 H4N 0.8600
N5 C7 1.323(5)
N5 C6 1.323(5)
N6 C7 1.316(5)
N6 H6N 0.8600
N7 C9 1.142(7)
C1 H1A 0.9600
C1 H1B 0.9600
C1 H1C 0.9600
C4 H4A 0.9600
C4 H4B 0.9600
C4 H4C 0.9600
C5 H5A 0.9600
C5 H5B 0.9600
C5 H5C 0.9600
C8 H8A 0.9600
C8 H8B 0.9600
C8 H8C 0.9600
C9 C10 1.444(7)
C10 H10A 0.9600
C10 H10B 0.9600
C10 H10C 0.9600

loop_
_geom_hbond_atom_site_label_D
_geom_hbond_atom_site_label_H
_geom_hbond_atom_site_label_A
_geom_hbond_distance_DH
_geom_hbond_distance_HA
_geom_hbond_distance_DA
_geom_hbond_angle_DHA
_geom_hbond_site_symmetry_A
N1 H1N F6 0.86 2.27 3.088(9) 159.1 2_665
N1 H1N F10 0.86 2.44 3.287(16) 168.2 2_665
N2 H2N N7 0.86 2.13 2.973(5) 167.0 2_676
N3 H3N F9 0.86 2.37 2.97(2) 127.4 .
N3 H3N F1 0.86 2.54 3.306(9) 149.6 .
N4 H4N F1 0.86 2.52 3.338(8) 159.4 .
N6 H6N F11 0.86 2.14 2.97(3) 161.5 2_665
N6 H6N F6 0.86 2.18 3.025(9) 168.0 2_665
N6 H6N F10 0.86 2.44 3.261(16) 159.0 2_665

loop_
_geom_torsion_atom_site_label_1
_geom_torsion_atom_site_label_2
_geom_torsion_atom_site_label_3
_geom_torsion_atom_site_label_4
_geom_torsion
F15 P1 F1 F9 -57.8(17)
F8 P1 F1 F9 150.5(16)
F11 P1 F1 F9 15(2)
F5 P1 F1 F9 -131.4(15)
F3 P1 F1 F9 57(5)
F18 P1 F1 F9 -167.4(19)
F14 P1 F1 F9 -116(2)
F7 P1 F1 F9 -58.3(16)
F6 P1 F1 F9 55.7(15)
F12 P1 F1 F9 156.7(18)
F4 P1 F1 F9 129.3(15)
F15 P1 F1 F14 58.0(19)
F8 P1 F1 F14 -93.7(17)
F11 P1 F1 F14 131(2)
F5 P1 F1 F14 -15.7(17)
F3 P1 F1 F14 173(5)
F18 P1 F1 F14 -52(2)
F7 P1 F1 F14 57.5(18)
F9 P1 F1 F14 116(2)
F6 P1 F1 F14 171.4(17)
F12 P1 F1 F14 -87(2)
F4 P1 F1 F14 -114.9(17)
F8 P1 F2 F15 77(7)
F11 P1 F2 F15 174(3)
F5 P1 F2 F15 -32(2)
F3 P1 F2 F15 72.4(19)
F18 P1 F2 F15 14(3)
F14 P1 F2 F15 -69(2)
F7 P1 F2 F15 30.6(17)
F9 P1 F2 F15 -134(2)
F6 P1 F2 F15 157.4(19)
F12 P1 F2 F15 62(2)
F4 P1 F2 F15 -164.1(18)
F15 P1 F2 F11 -174(3)
F8 P1 F2 F11 -97(7)
F5 P1 F2 F11 154.0(18)
F3 P1 F2 F11 -102.1(18)
F18 P1 F2 F11 -161(2)
F14 P1 F2 F11 116(2)
F7 P1 F2 F11 -144(2)
F9 P1 F2 F11 51.2(16)
F6 P1 F2 F11 -17.0(18)
F12 P1 F2 F11 -112.0(19)
F4 P1 F2 F11 22(2)
F15 P1 F2 F7 -30.6(17)
F8 P1 F2 F7 47(7)
F11 P1 F2 F7 144(2)
F5 P1 F2 F7 -62.2(10)
F3 P1 F2 F7 41.7(9)
F18 P1 F2 F7 -17(2)
F14 P1 F2 F7 -100.0(14)
F9 P1 F2 F7 -165.1(16)
F6 P1 F2 F7 126.8(9)
F12 P1 F2 F7 31.8(14)
F4 P1 F2 F7 165.3(10)
F15 P1 F2 F9 134(2)
F8 P1 F2 F9 -148(7)
F11 P1 F2 F9 -51.2(16)
F5 P1 F2 F9 102.8(13)
F3 P1 F2 F9 -153.2(13)
F18 P1 F2 F9 148(2)
F14 P1 F2 F9 65.1(16)
F7 P1 F2 F9 165.1(16)
F6 P1 F2 F9 -68.1(12)
F12 P1 F2 F9 -163.2(14)
F4 P1 F2 F9 -29.6(17)
F15 P1 F2 F17 40(2)
F8 P1 F2 F17 117(7)
F11 P1 F2 F17 -146(3)
F5 P1 F2 F17 8.2(19)
F3 P1 F2 F17 112.1(18)
F18 P1 F2 F17 53(3)
F14 P1 F2 F17 -30(2)
F7 P1 F2 F17 70.4(19)
F9 P1 F2 F17 -95(2)
F6 P1 F2 F17 -162.8(18)
F12 P1 F2 F17 102(2)
F4 P1 F2 F17 -124(2)
F15 P1 F2 F16 8(2)
F8 P1 F2 F16 86(7)
F11 P1 F2 F16 -177(2)
F5 P1 F2 F16 -23.3(16)
F3 P1 F2 F16 80.6(15)
F18 P1 F2 F16 22(2)
F14 P1 F2 F16 -61.1(18)
F7 P1 F2 F16 38.9(15)
F9 P1 F2 F16 -126.2(19)
F6 P1 F2 F16 165.7(15)
F12 P1 F2 F16 70.6(18)
F4 P1 F2 F16 -155.8(17)
F15 P1 F3 F12 -136.0(16)
F8 P1 F3 F12 13.9(14)
F11 P1 F3 F12 149.4(18)
F5 P1 F3 F12 -63.1(14)
F18 P1 F3 F12 -29.4(16)
F14 P1 F3 F12 -80(2)
F7 P1 F3 F12 -132.8(15)
F9 P1 F3 F12 159.0(16)
F6 P1 F3 F12 109.6(13)
F4 P1 F3 F12 37.6(14)
F15 P1 F3 F7 -3.2(11)
F8 P1 F3 F7 146.6(9)
F11 P1 F3 F7 -77.8(14)
F5 P1 F3 F7 69.7(8)
F18 P1 F3 F7 103.4(14)
F14 P1 F3 F7 53(2)
F9 P1 F3 F7 -68.2(15)
F6 P1 F3 F7 -117.6(7)
F12 P1 F3 F7 132.8(15)
F4 P1 F3 F7 170.3(7)
F15 P1 F3 F10 106.3(11)
F8 P1 F3 F10 -103.9(9)
F11 P1 F3 F10 31.6(15)
F5 P1 F3 F10 179.1(8)
F18 P1 F3 F10 -147.2(15)
F14 P1 F3 F10 162(2)
F7 P1 F3 F10 109.5(10)
F9 P1 F3 F10 41.2(16)
F6 P1 F3 F10 -8.1(8)
F12 P1 F3 F10 -117.8(16)
F4 P1 F3 F10 -80.2(8)
F15 P1 F3 F18 -106.5(15)
F8 P1 F3 F18 43.3(13)
F11 P1 F3 F18 178.8(17)
F5 P1 F3 F18 -33.7(13)
F14 P1 F3 F18 -50(2)
F7 P1 F3 F18 -103.4(14)
F9 P1 F3 F18 -171.6(17)
F6 P1 F3 F18 139.1(12)
F12 P1 F3 F18 29.4(16)
F4 P1 F3 F18 67.0(12)
F15 P1 F4 F8 84(7)
F11 P1 F4 F8 -153.9(16)
F5 P1 F4 F8 56.9(12)
F3 P1 F4 F8 -48.5(12)
F18 P1 F4 F8 12.2(17)
F14 P1 F4 F8 97.9(16)
F7 P1 F4 F8 -23(2)
F9 P1 F4 F8 166.1(15)
F6 P1 F4 F8 -129.4(12)
F12 P1 F4 F8 -26.3(13)
F15 P1 F5 F13 151(3)
F8 P1 F5 F13 -7(2)
F11 P1 F5 F13 -164(3)
F3 P1 F5 F13 72(2)
F18 P1 F5 F13 30(2)
F14 P1 F5 F13 -124(3)
F7 P1 F5 F13 127(2)
F9 P1 F5 F13 -135(2)
F6 P1 F5 F13 -67(4)
F12 P1 F5 F13 40(2)
F4 P1 F5 F13 -34(2)
F15 P1 F5 F14 -86(2)
F8 P1 F5 F14 117(2)
F11 P1 F5 F14 -40(3)
F3 P1 F5 F14 -164.1(19)
F18 P1 F5 F14 154(3)
F7 P1 F5 F14 -109(2)
F9 P1 F5 F14 -12(2)
F6 P1 F5 F14 57(4)
F12 P1 F5 F14 164(2)
F4 P1 F5 F14 90.0(19)
F15 P1 F5 F16 15(2)
F8 P1 F5 F16 -142(2)
F11 P1 F5 F16 60(3)
F3 P1 F5 F16 -63(2)
F18 P1 F5 F16 -105(3)
F14 P1 F5 F16 101(3)
F7 P1 F5 F16 -9(2)
F9 P1 F5 F16 89(2)
F6 P1 F5 F16 158(3)
F12 P1 F5 F16 -96(2)
F4 P1 F5 F16 -169(2)
F15 P1 F5 F17 -27(2)
F8 P1 F5 F17 176(2)
F11 P1 F5 F17 19(3)
F3 P1 F5 F17 -105(2)
F18 P1 F5 F17 -147(3)
F14 P1 F5 F17 59(3)
F7 P1 F5 F17 -50(2)
F9 P1 F5 F17 47(2)
F6 P1 F5 F17 116(4)
F12 P1 F5 F17 -138(2)
F4 P1 F5 F17 149(2)
F15 P1 F5 F18 120.3(18)
F8 P1 F5 F18 -36.9(15)
F11 P1 F5 F18 166(2)
F3 P1 F5 F18 42.1(16)
F14 P1 F5 F18 -154(3)
F7 P1 F5 F18 96.8(16)
F9 P1 F5 F18 -165.5(17)
F6 P1 F5 F18 -97(3)
F12 P1 F5 F18 9.7(17)
F4 P1 F5 F18 -63.8(15)
F15 P1 F6 F10 -64.7(18)
F8 P1 F6 F10 96.3(15)
F11 P1 F6 F10 -95(2)
F5 P1 F6 F10 155(3)
F3 P1 F6 F10 14.8(15)
F18 P1 F6 F10 68(2)
F14 P1 F6 F10 -157(2)
F7 P1 F6 F10 -39.5(16)
F9 P1 F6 F10 -132.7(18)
F12 P1 F6 F10 49.5(16)
F4 P1 F6 F10 120.6(15)
F15 P1 F6 F11 31(2)
F8 P1 F6 F11 -168.5(18)
F5 P1 F6 F11 -110(3)
F3 P1 F6 F11 110.1(18)
F18 P1 F6 F11 163(2)
F14 P1 F6 F11 -62(2)
F7 P1 F6 F11 55.7(19)
F9 P1 F6 F11 -37.5(18)
F12 P1 F6 F11 144.7(19)
F4 P1 F6 F11 -144.2(18)
F11 F2 F7 F15 121(4)
F9 F2 F7 F15 67(4)
P1 F2 F7 F15 83(3)
F17 F2 F7 F15 13(4)
F16 F2 F7 F15 15(4)
F15 F2 F7 F16 -15(4)
F11 F2 F7 F16 105(3)
F9 F2 F7 F16 52(3)
P1 F2 F7 F16 68(2)
F17 F2 F7 F16 -2(3)
F15 F2 F7 F17 -13(4)
F11 F2 F7 F17 108(3)
F9 F2 F7 F17 54(2)
P1 F2 F7 F17 70.4(17)
F16 F2 F7 F17 2(3)
F15 F2 F7 F3 -128(4)
F11 F2 F7 F3 -7(2)
F9 F2 F7 F3 -61(2)
P1 F2 F7 F3 -45.0(8)
F17 F2 F7 F3 -115.3(19)
F16 F2 F7 F3 -113(2)
F15 F2 F7 P1 -83(3)
F11 F2 F7 P1 38(2)
F9 F2 F7 P1 -16.2(17)
F17 F2 F7 P1 -70.4(17)
F16 F2 F7 P1 -68(2)
F12 F3 F7 F15 61(4)
P1 F3 F7 F15 9(3)
F10 F3 F7 F15 -49(4)
F18 F3 F7 F15 65(4)
F12 F3 F7 F16 -7(3)
P1 F3 F7 F16 -59(2)
F10 F3 F7 F16 -117(3)
F18 F3 F7 F16 -4(3)
F12 F3 F7 F2 101.4(19)
P1 F3 F7 F2 49.6(10)
F10 F3 F7 F2 -8.5(14)
F18 F3 F7 F2 104.8(15)
F12 F3 F7 F17 23(3)
P1 F3 F7 F17 -29(2)
F10 F3 F7 F17 -87(2)
F18 F3 F7 F17 26(2)
F12 F3 F7 P1 51.8(16)
F10 F3 F7 P1 -58.1(8)
F18 F3 F7 P1 55.2(10)
F8 P1 F7 F15 143(3)
F11 P1 F7 F15 -67(3)
F5 P1 F7 F15 76(3)
F3 P1 F7 F15 -172(3)
F18 P1 F7 F15 125(3)
F14 P1 F7 F15 38(3)
F9 P1 F7 F15 -30(3)
F6 P1 F7 F15 -101(3)
F12 P1 F7 F15 162(3)
F4 P1 F7 F15 159(2)
F15 P1 F7 F16 -66(3)
F8 P1 F7 F16 77(3)
F11 P1 F7 F16 -134(3)
F5 P1 F7 F16 10(2)
F3 P1 F7 F16 122(3)
F18 P1 F7 F16 59(3)
F14 P1 F7 F16 -29(3)
F9 P1 F7 F16 -97(3)
F6 P1 F7 F16 -167(2)
F12 P1 F7 F16 96(2)
F4 P1 F7 F16 92(3)
F15 P1 F7 F2 43(2)
F8 P1 F7 F2 -174.0(9)
F11 P1 F7 F2 -24.5(14)
F5 P1 F7 F2 118.9(10)
F3 P1 F7 F2 -129.1(11)
F18 P1 F7 F2 167.7(15)
F14 P1 F7 F2 80.6(14)
F9 P1 F7 F2 12.5(13)
F6 P1 F7 F2 -58.3(10)
F12 P1 F7 F2 -155.2(11)
F4 P1 F7 F2 -158.5(14)
F15 P1 F7 F17 -36(3)
F8 P1 F7 F17 107.3(19)
F11 P1 F7 F17 -103(2)
F5 P1 F7 F17 40.2(18)
F3 P1 F7 F17 152(2)
F18 P1 F7 F17 89(2)
F14 P1 F7 F17 2(2)
F9 P1 F7 F17 -66(2)
F6 P1 F7 F17 -137.0(18)
F12 P1 F7 F17 126.1(19)
F4 P1 F7 F17 123(2)
F15 P1 F7 F3 172(3)
F8 P1 F7 F3 -44.9(10)
F11 P1 F7 F3 104.6(13)
F5 P1 F7 F3 -112.0(8)
F18 P1 F7 F3 -63.1(14)
F14 P1 F7 F3 -150.3(13)
F9 P1 F7 F3 141.6(11)
F6 P1 F7 F3 70.8(7)
F12 P1 F7 F3 -26.1(9)
F4 P1 F7 F3 -29(2)
P1 F4 F8 F18 -33(4)
P1 F4 F8 F12 54(2)
P1 F4 F8 F13 -62.9(16)
F15 P1 F8 F4 -164.3(17)
F11 P1 F8 F4 37(2)
F5 P1 F8 F4 -122.2(12)
F3 P1 F8 F4 132.7(12)
F18 P1 F8 F4 -163(2)
F14 P1 F8 F4 -86.1(16)
F7 P1 F8 F4 170.4(10)
F9 P1 F8 F4 -18.0(19)
F6 P1 F8 F4 48.2(11)
F12 P1 F8 F4 144.1(17)
F15 P1 F8 F18 -1(3)
F11 P1 F8 F18 -160(2)
F5 P1 F8 F18 40.8(19)
F3 P1 F8 F18 -64.3(19)
F14 P1 F8 F18 77(2)
F7 P1 F8 F18 -27(2)
F9 P1 F8 F18 145(2)
F6 P1 F8 F18 -148.9(19)
F12 P1 F8 F18 -53.0(18)
F4 P1 F8 F18 163(2)
F15 P1 F8 F12 52(2)
F11 P1 F8 F12 -107(2)
F5 P1 F8 F12 93.7(12)
F3 P1 F8 F12 -11.4(12)
F18 P1 F8 F12 53.0(18)
F14 P1 F8 F12 129.9(16)
F7 P1 F8 F12 26.3(15)
F9 P1 F8 F12 -162.0(15)
F6 P1 F8 F12 -95.9(11)
F4 P1 F8 F12 -144.1(17)
F15 P1 F8 F13 -38(2)
F11 P1 F8 F13 163.0(19)
F5 P1 F8 F13 3.7(13)
F3 P1 F8 F13 -101.4(12)
F18 P1 F8 F13 -37.1(17)
F14 P1 F8 F13 39.8(16)
F7 P1 F8 F13 -63.7(14)
F9 P1 F8 F13 107.9(17)
F6 P1 F8 F13 174.1(11)
F12 P1 F8 F13 -90.0(15)
F4 P1 F8 F13 125.9(17)
F14 F1 F9 F11 -87(4)
P1 F1 F9 F11 -30(4)
F14 F1 F9 F2 -19(3)
P1 F1 F9 F2 38.3(19)
F14 F1 F9 P1 -56.8(17)
P1 F1 F9 F14 56.8(17)
F15 F2 F9 F1 2(4)
F11 F2 F9 F1 -123(4)
F7 F2 F9 F1 -25(3)
P1 F2 F9 F1 -42(2)
F17 F2 F9 F1 22(3)
F16 F2 F9 F1 2(3)
F15 F2 F9 F11 125(3)
F7 F2 F9 F11 98(3)
P1 F2 F9 F11 81(2)
F17 F2 F9 F11 144(3)
F16 F2 F9 F11 125(3)
F15 F2 F9 P1 44(2)
F11 F2 F9 P1 -81(2)
F7 F2 F9 P1 16.7(17)
F17 F2 F9 P1 63.5(16)
F16 F2 F9 P1 43.9(15)
F15 F2 F9 F14 -10(2)
F11 F2 F9 F14 -135(3)
F7 F2 F9 F14 -38(2)
P1 F2 F9 F14 -54.2(12)
F17 F2 F9 F14 9.2(19)
F16 F2 F9 F14 -10.3(19)
F15 P1 F9 F1 122.3(16)
F8 P1 F9 F1 -39(2)
F11 P1 F9 F1 -157(3)
F5 P1 F9 F1 51.4(15)
F3 P1 F9 F1 -171.9(8)
F18 P1 F9 F1 26(4)
F14 P1 F9 F1 43.2(16)
F7 P1 F9 F1 134.1(12)
F6 P1 F9 F1 -117.5(14)
F12 P1 F9 F1 -108(5)
F4 P1 F9 F1 -48.9(13)
F15 P1 F9 F11 -81(2)
F8 P1 F9 F11 118(2)
F5 P1 F9 F11 -152(2)
F3 P1 F9 F11 -15(3)
F18 P1 F9 F11 -177(3)
F14 P1 F9 F11 -160(3)
F7 P1 F9 F11 -69(2)
F6 P1 F9 F11 40(2)
F12 P1 F9 F11 49(6)
F4 P1 F9 F11 108(2)
F15 P1 F9 F2 -22.7(11)
F8 P1 F9 F2 175.7(9)
F11 P1 F9 F2 58(2)
F5 P1 F9 F2 -93.6(11)
F3 P1 F9 F2 43.2(17)
F18 P1 F9 F2 -119(3)
F14 P1 F9 F2 -101.8(16)
F7 P1 F9 F2 -10.9(12)
F6 P1 F9 F2 97.5(11)
F12 P1 F9 F2 107(5)
F4 P1 F9 F2 166.1(8)
F15 P1 F9 F14 79.1(15)
F8 P1 F9 F14 -82.5(17)
F11 P1 F9 F14 160(3)
F5 P1 F9 F14 8.2(15)
F3 P1 F9 F14 145.0(16)
F18 P1 F9 F14 -17(3)
F7 P1 F9 F14 91.0(14)
F6 P1 F9 F14 -160.7(15)
F12 P1 F9 F14 -152(5)
F4 P1 F9 F14 -92.1(13)
P1 F6 F10 F11 65.5(16)
F11 F6 F10 F3 -84(2)
P1 F6 F10 F3 -18.4(18)
F11 F6 F10 P1 -65.5(16)
F12 F3 F10 F6 -42(3)
F7 F3 F10 F6 77(2)
P1 F3 F10 F6 21(2)
F18 F3 F10 F6 -9(3)
F12 F3 F10 F11 -99(2)
F7 F3 F10 F11 19.2(18)
P1 F3 F10 F11 -36.7(16)
F18 F3 F10 F11 -66(2)
F12 F3 F10 P1 -62.5(15)
F7 F3 F10 P1 55.9(7)
F18 F3 F10 P1 -29.8(13)
F15 P1 F10 F6 122.7(16)
F8 P1 F10 F6 -86.8(15)
F11 P1 F10 F6 58.9(17)
F5 P1 F10 F6 -165.2(18)
F3 P1 F10 F6 -162.6(17)
F18 P1 F10 F6 -128.9(17)
F14 P1 F10 F6 45(4)
F7 P1 F10 F6 143.5(14)
F9 P1 F10 F6 43.2(16)
F12 P1 F10 F6 -130.0(15)
F4 P1 F10 F6 -55.8(14)
F15 P1 F10 F11 63.8(18)
F8 P1 F10 F11 -145.8(17)
F5 P1 F10 F11 136(2)
F3 P1 F10 F11 138.5(18)
F18 P1 F10 F11 172.2(19)
F14 P1 F10 F11 -14(4)
F7 P1 F10 F11 84.5(17)
F9 P1 F10 F11 -15.8(19)
F6 P1 F10 F11 -58.9(17)
F12 P1 F10 F11 171.1(18)
F4 P1 F10 F11 -114.7(16)
F15 P1 F10 F3 -74.7(12)
F8 P1 F10 F3 75.7(9)
F11 P1 F10 F3 -138.5(18)
F5 P1 F10 F3 -3(3)
F18 P1 F10 F3 33.7(14)
F14 P1 F10 F3 -152(3)
F7 P1 F10 F3 -54.0(8)
F9 P1 F10 F3 -154.3(11)
F6 P1 F10 F3 162.6(17)
F12 P1 F10 F3 32.6(8)
F4 P1 F10 F3 106.8(7)
F1 F9 F11 F6 -31(5)
F2 F9 F11 F6 -135(3)
P1 F9 F11 F6 -63(2)
F14 F9 F11 F6 -82(3)
F1 F9 F11 F2 104(4)
P1 F9 F11 F2 72.6(13)
F14 F9 F11 F2 54(3)
F1 F9 F11 F10 -2(7)
F2 F9 F11 F10 -106(4)
P1 F9 F11 F10 -34(4)
F14 F9 F11 F10 -53(5)
F1 F9 F11 P1 32(4)
F2 F9 F11 P1 -72.6(13)
F14 F9 F11 P1 -19(3)
F10 F6 F11 F9 142(3)
P1 F6 F11 F9 64(2)
F10 F6 F11 F2 43(4)
P1 F6 F11 F2 -36(3)
P1 F6 F11 F10 -78.8(15)
F10 F6 F11 P1 78.8(15)
F15 F2 F11 F9 -81(4)
F7 F2 F11 F9 -112(2)
P1 F2 F11 F9 -74.5(19)
F17 F2 F11 F9 -40(3)
F16 F2 F11 F9 -72(3)
F15 F2 F11 F6 29(6)
F7 F2 F11 F6 -2(5)
F9 F2 F11 F6 110(5)
P1 F2 F11 F6 36(3)
F17 F2 F11 F6 70(5)
F16 F2 F11 F6 38(5)
F15 F2 F11 F10 53(4)
F7 F2 F11 F10 22(3)
F9 F2 F11 F10 134(3)
P1 F2 F11 F10 59.8(16)
F17 F2 F11 F10 94(3)
F16 F2 F11 F10 62(3)
F15 F2 F11 P1 -7(3)
F7 F2 F11 P1 -38.0(19)
F9 F2 F11 P1 74.5(19)
F17 F2 F11 P1 34(2)
F16 F2 F11 P1 3(2)
F6 F10 F11 F9 -54(4)
F3 F10 F11 F9 70(5)
P1 F10 F11 F9 35(4)
F3 F10 F11 F6 124(2)
P1 F10 F11 F6 88.4(17)
F6 F10 F11 F2 -150(3)
F3 F10 F11 F2 -26(3)
P1 F10 F11 F2 -61.4(18)
F6 F10 F11 P1 -88.4(17)
F3 F10 F11 P1 35.6(14)
F15 P1 F11 F9 91(2)
F8 P1 F11 F9 -101(2)
F5 P1 F11 F9 45(3)
F3 P1 F11 F9 170(2)
F18 P1 F11 F9 175(6)
F14 P1 F11 F9 19(3)
F7 P1 F11 F9 113(2)
F6 P1 F11 F9 -118(3)
F12 P1 F11 F9 -166.4(17)
F4 P1 F11 F9 -82(2)
F15 P1 F11 F6 -151.3(18)
F8 P1 F11 F6 17(3)
F5 P1 F11 F6 163.5(9)
F3 P1 F11 F6 -71.8(15)
F18 P1 F11 F6 -67(7)
F14 P1 F11 F6 137.4(17)
F7 P1 F11 F6 -129.1(15)
F9 P1 F11 F6 118(3)
F12 P1 F11 F6 -48(2)
F4 P1 F11 F6 36.3(17)
F15 P1 F11 F2 3.1(15)
F8 P1 F11 F2 171.0(10)
F5 P1 F11 F2 -42(3)
F3 P1 F11 F2 82.6(15)
F18 P1 F11 F2 87(7)
F14 P1 F11 F2 -68.2(19)
F7 P1 F11 F2 25.3(14)
F9 P1 F11 F2 -88(2)
F6 P1 F11 F2 154(3)
F12 P1 F11 F2 106.0(18)
F4 P1 F11 F2 -169.3(11)
F15 P1 F11 F10 -114.4(16)
F8 P1 F11 F10 54(2)
F5 P1 F11 F10 -159.7(12)
F3 P1 F11 F10 -34.9(15)
F18 P1 F11 F10 -30(7)
F14 P1 F11 F10 174.3(16)
F7 P1 F11 F10 -92.2(14)
F9 P1 F11 F10 155(3)
F6 P1 F11 F10 36.9(11)
F12 P1 F11 F10 -11(2)
F4 P1 F11 F10 73.2(14)
F7 F3 F12 F18 6(3)
P1 F3 F12 F18 52(3)
F10 F3 F12 F18 108(3)
F7 F3 F12 F8 -67(3)
P1 F3 F12 F8 -21(2)
F10 F3 F12 F8 35(3)
F18 F3 F12 F8 -73(3)
F7 F3 F12 P1 -45.8(12)
F10 F3 F12 P1 56.1(10)
F18 F3 F12 P1 -52(3)
F4 F8 F12 F3 -34(4)
F18 F8 F12 F3 104(3)
F13 F8 F12 F3 95(3)
P1 F8 F12 F3 23(2)
F4 F8 F12 F18 -138(3)
F13 F8 F12 F18 -9(2)
P1 F8 F12 F18 -81(2)
F4 F8 F12 P1 -57(2)
F18 F8 F12 P1 81(2)
F13 F8 F12 P1 72.1(11)
F15 P1 F12 F3 46.6(16)
F8 P1 F12 F3 -160.9(19)
F11 P1 F12 F3 -41(2)
F5 P1 F12 F3 119.4(13)
F18 P1 F12 F3 132(3)
F14 P1 F12 F3 132.4(18)
F7 P1 F12 F3 39.1(13)
F9 P1 F12 F3 -80(5)
F6 P1 F12 F3 -71.3(13)
F4 P1 F12 F3 -142.0(14)
F15 P1 F12 F18 -85(2)
F8 P1 F12 F18 67(2)
F11 P1 F12 F18 -173(2)
F5 P1 F12 F18 -12(2)
F3 P1 F12 F18 -132(3)
F14 P1 F12 F18 1(3)
F7 P1 F12 F18 -93(2)
F9 P1 F12 F18 148(5)
F6 P1 F12 F18 157(2)
F4 P1 F12 F18 86(2)
F15 P1 F12 F8 -152.5(12)
F11 P1 F12 F8 120.0(18)
F5 P1 F12 F8 -79.7(11)
F3 P1 F12 F8 160.9(19)
F18 P1 F12 F8 -67(2)
F14 P1 F12 F8 -66.7(18)
F7 P1 F12 F8 -160.0(11)
F9 P1 F12 F8 81(5)
F6 P1 F12 F8 89.6(11)
F4 P1 F12 F8 18.9(9)
F14 F5 F13 F18 -117(4)
F16 F5 F13 F18 12(6)
F17 F5 F13 F18 -43(12)
P1 F5 F13 F18 -51(3)
F14 F5 F13 F8 -58(4)
F16 F5 F13 F8 71(5)
F17 F5 F13 F8 16(12)
F18 F5 F13 F8 59(3)
P1 F5 F13 F8 8(3)
F16 F5 F13 F14 129(5)
F17 F5 F13 F14 73(10)
F18 F5 F13 F14 117(4)
P1 F5 F13 F14 66(3)
F14 F5 F13 P1 -66(3)
F16 F5 F13 P1 63(3)
F17 F5 F13 P1 8(10)
F18 F5 F13 P1 51(3)
F4 F8 F13 F5 60(4)
F18 F8 F13 F5 -94(4)
F12 F8 F13 F5 -82(3)
P1 F8 F13 F5 -9(3)
F4 F8 F13 F18 154(3)
F12 F8 F13 F18 12(3)
P1 F8 F13 F18 85(3)
F4 F8 F13 F14 30(3)
F18 F8 F13 F14 -124(4)
F12 F8 F13 F14 -111.4(19)
P1 F8 F13 F14 -38.7(15)
F4 F8 F13 P1 68.7(17)
F18 F8 F13 P1 -85(3)
F12 F8 F13 P1 -72.7(11)
F15 P1 F13 F5 -29(2)
F8 P1 F13 F5 172(3)
F11 P1 F13 F5 41(6)
F3 P1 F13 F5 -112(2)
F18 P1 F13 F5 -128(4)
F14 P1 F13 F5 39(2)
F7 P1 F13 F5 -52(2)
F9 P1 F13 F5 55(3)
F6 P1 F13 F5 160.7(13)
F12 P1 F13 F5 -135(2)
F4 P1 F13 F5 145(2)
F15 P1 F13 F18 99(3)
F8 P1 F13 F18 -60(3)
F11 P1 F13 F18 169(5)
F5 P1 F13 F18 128(4)
F3 P1 F13 F18 16(3)
F14 P1 F13 F18 167(3)
F7 P1 F13 F18 76(3)
F9 P1 F13 F18 -177(3)
F6 P1 F13 F18 -71(3)
F12 P1 F13 F18 -8(3)
F4 P1 F13 F18 -87(3)
F15 P1 F13 F8 159.5(13)
F11 P1 F13 F8 -131(5)
F5 P1 F13 F8 -172(3)
F3 P1 F13 F8 76.7(10)
F18 P1 F13 F8 60(3)
F14 P1 F13 F8 -132.3(18)
F7 P1 F13 F8 135.9(11)
F9 P1 F13 F8 -116.9(14)
F6 P1 F13 F8 -11(2)
F12 P1 F13 F8 52.8(11)
F4 P1 F13 F8 -26.5(8)
F15 P1 F13 F14 -68.2(17)
F8 P1 F13 F14 132.3(18)
F11 P1 F13 F14 1(6)
F5 P1 F13 F14 -39(2)
F3 P1 F13 F14 -151.1(15)
F18 P1 F13 F14 -167(3)
F7 P1 F13 F14 -91.8(15)
F9 P1 F13 F14 15(2)
F6 P1 F13 F14 121.2(19)
F12 P1 F13 F14 -174.9(18)
F4 P1 F13 F14 105.8(15)
F13 F5 F14 F17 158(4)
F16 F5 F14 F17 14(3)
F18 F5 F14 F17 115(4)
P1 F5 F14 F17 83(3)
F13 F5 F14 F1 43(5)
F16 F5 F14 F1 -101(4)
F17 F5 F14 F1 -115(5)
F18 F5 F14 F1 0(6)
P1 F5 F14 F1 -32(3)
F13 F5 F14 P1 75(3)
F16 F5 F14 P1 -69.3(19)
F17 F5 F14 P1 -83(3)
F18 F5 F14 P1 31(3)
F16 F5 F14 F13 -144(4)
F17 F5 F14 F13 -158(4)
F18 F5 F14 F13 -43(3)
P1 F5 F14 F13 -75(3)
F13 F5 F14 F16 144(4)
F17 F5 F14 F16 -14(3)
F18 F5 F14 F16 101(3)
P1 F5 F14 F16 69.3(19)
F13 F5 F14 F9 87(4)
F16 F5 F14 F9 -57(3)
F17 F5 F14 F9 -71(3)
F18 F5 F14 F9 44(5)
P1 F5 F14 F9 12(2)
F9 F1 F14 F17 2(4)
P1 F1 F14 F17 -58(4)
F9 F1 F14 F5 91(4)
P1 F1 F14 F5 31(3)
F9 F1 F14 P1 59.8(17)
F9 F1 F14 F13 109(2)
P1 F1 F14 F13 48.9(17)
F9 F1 F14 F16 32(4)
P1 F1 F14 F16 -27(2)
P1 F1 F14 F9 -59.8(17)
F15 P1 F14 F17 12(3)
F8 P1 F14 F17 -134(3)
F11 P1 F14 F17 83(3)
F5 P1 F14 F17 -71(3)
F3 P1 F14 F17 -46(4)
F18 P1 F14 F17 -91(3)
F7 P1 F14 F17 -3(3)
F9 P1 F14 F17 97(3)
F6 P1 F14 F17 121(3)
F12 P1 F14 F17 -91(3)
F4 P1 F14 F17 -166(3)
F15 P1 F14 F5 83.3(18)
F8 P1 F14 F5 -62.4(18)
F11 P1 F14 F5 154.7(18)
F3 P1 F14 F5 26(3)
F18 P1 F14 F5 -19.6(19)
F7 P1 F14 F5 68.8(17)
F9 P1 F14 F5 168(2)
F6 P1 F14 F5 -167.4(10)
F12 P1 F14 F5 -20(2)
F4 P1 F14 F5 -94.5(16)
F15 P1 F14 F1 -120.9(17)
F8 P1 F14 F1 93.4(14)
F11 P1 F14 F1 -49.5(19)
F5 P1 F14 F1 156(3)
F3 P1 F14 F1 -178.7(9)
F18 P1 F14 F1 136.2(16)
F7 P1 F14 F1 -135.4(13)
F9 P1 F14 F1 -36.2(13)
F6 P1 F14 F1 -12(2)
F12 P1 F14 F1 135.8(12)
F4 P1 F14 F1 61.3(13)
F15 P1 F14 F13 109.0(16)
F8 P1 F14 F13 -36.8(14)
F11 P1 F14 F13 -179.7(16)
F5 P1 F14 F13 25.6(14)
F3 P1 F14 F13 51(2)
F18 P1 F14 F13 6.1(16)
F7 P1 F14 F13 94.5(13)
F9 P1 F14 F13 -166.4(18)
F6 P1 F14 F13 -141.8(13)
F12 P1 F14 F13 5.7(19)
F4 P1 F14 F13 -68.9(13)
F15 P1 F14 F16 33.6(17)
F8 P1 F14 F16 -112.2(17)
F11 P1 F14 F16 105(2)
F5 P1 F14 F16 -49.8(18)
F3 P1 F14 F16 -24(3)
F18 P1 F14 F16 -69.3(19)
F7 P1 F14 F16 19.1(18)
F9 P1 F14 F16 118(2)
F6 P1 F14 F16 142.8(16)
F12 P1 F14 F16 -70(2)
F4 P1 F14 F16 -144.3(16)
F15 P1 F14 F9 -84.6(14)
F8 P1 F14 F9 129.6(12)
F11 P1 F14 F9 -13.3(18)
F5 P1 F14 F9 -168(2)
F3 P1 F14 F9 -142.5(16)
F18 P1 F14 F9 172.5(15)
F7 P1 F14 F9 -99.1(12)
F6 P1 F14 F9 24.6(18)
F12 P1 F14 F9 172.0(13)
F4 P1 F14 F9 97.5(11)
F5 F13 F14 F17 -20(4)
F18 F13 F14 F17 61(5)
F8 F13 F14 F17 113(3)
P1 F13 F14 F17 75(3)
F18 F13 F14 F5 81(5)
F8 F13 F14 F5 133(4)
P1 F13 F14 F5 95(3)
F5 F13 F14 F1 -147(4)
F18 F13 F14 F1 -66(4)
F8 F13 F14 F1 -14(3)
P1 F13 F14 F1 -51.8(18)
F5 F13 F14 P1 -95(3)
F18 F13 F14 P1 -14(4)
F8 F13 F14 P1 38.2(13)
F5 F13 F14 F16 -27(3)
F18 F13 F14 F16 54(4)
F8 F13 F14 F16 106(2)
P1 F13 F14 F16 67.6(16)
F5 F13 F14 F9 -108(4)
F18 F13 F14 F9 -27(5)
F8 F13 F14 F9 25(3)
P1 F13 F14 F9 -13.1(17)
F1 F9 F14 F17 -179(4)
F11 F9 F14 F17 -54(4)
F2 F9 F14 F17 -14(3)
P1 F9 F14 F17 -75(3)
F1 F9 F14 F5 -117(4)
F11 F9 F14 F5 8(5)
F2 F9 F14 F5 48(3)
P1 F9 F14 F5 -14(3)
F11 F9 F14 F1 125(4)
F2 F9 F14 F1 165(2)
P1 F9 F14 F1 104(2)
F1 F9 F14 P1 -104(2)
F11 F9 F14 P1 21(3)
F2 F9 F14 P1 61.2(11)
F1 F9 F14 F13 -89(3)
F11 F9 F14 F13 36(4)
F2 F9 F14 F13 75(2)
P1 F9 F14 F13 14.2(19)
F1 F9 F14 F16 -154(3)
F11 F9 F14 F16 -29(4)
F2 F9 F14 F16 11(2)
P1 F9 F14 F16 -50.4(16)
F16 F7 F15 F2 163(4)
F17 F7 F15 F2 157(6)
F3 F7 F15 F2 72(4)
P1 F7 F15 F2 81(3)
F2 F7 F15 F16 -163(4)
F17 F7 F15 F16 -6(4)
F3 F7 F15 F16 -91(3)
P1 F7 F15 F16 -82(2)
F16 F7 F15 F17 6(4)
F2 F7 F15 F17 -157(6)
F3 F7 F15 F17 -85(5)
P1 F7 F15 F17 -77(4)
F16 F7 F15 P1 82(2)
F2 F7 F15 P1 -81(3)
F17 F7 F15 P1 77(4)
F3 F7 F15 P1 -9(3)
F11 F2 F15 F7 -77(4)
F9 F2 F15 F7 -126(3)
P1 F2 F15 F7 -84(3)
F17 F2 F15 F7 -160(5)
F16 F2 F15 F7 -125(12)
F11 F2 F15 F16 48(12)
F7 F2 F15 F16 125(12)
F9 F2 F15 F16 -1(12)
P1 F2 F15 F16 41(10)
F17 F2 F15 F16 -35(10)
F11 F2 F15 F17 83(4)
F7 F2 F15 F17 160(5)
F9 F2 F15 F17 34(4)
P1 F2 F15 F17 76(3)
F16 F2 F15 F17 35(10)
F11 F2 F15 P1 7(3)
F7 F2 F15 P1 84(3)
F9 F2 F15 P1 -42.4(18)
F17 F2 F15 P1 -76(3)
F16 F2 F15 P1 -41(10)
F8 P1 F15 F7 -56(3)
F11 P1 F15 F7 109(3)
F5 P1 F15 F7 -99(3)
F3 P1 F15 F7 7(2)
F18 P1 F15 F7 -57(3)
F14 P1 F15 F7 -141(3)
F9 P1 F15 F7 150(3)
F6 P1 F15 F7 88(3)
F12 P1 F15 F7 -19(3)
F4 P1 F15 F7 -127(6)
F8 P1 F15 F2 -169.0(13)
F11 P1 F15 F2 -4(2)
F5 P1 F15 F2 148(2)
F3 P1 F15 F2 -106.0(18)
F18 P1 F15 F2 -170(2)
F14 P1 F15 F2 106(2)
F7 P1 F15 F2 -113(3)
F9 P1 F15 F2 36.7(19)
F6 P1 F15 F2 -25(2)
F12 P1 F15 F2 -132.0(18)
F4 P1 F15 F2 120(6)
F8 P1 F15 F16 25(4)
F11 P1 F15 F16 -171(3)
F5 P1 F15 F16 -18(3)
F3 P1 F15 F16 87(3)
F18 P1 F15 F16 24(3)
F14 P1 F15 F16 -61(3)
F7 P1 F15 F16 81(3)
F9 P1 F15 F16 -130(3)
F6 P1 F15 F16 169(3)
F12 P1 F15 F16 61(3)
F4 P1 F15 F16 -46(8)
F8 P1 F15 F17 73(3)
F11 P1 F15 F17 -122(3)
F5 P1 F15 F17 30(3)
F3 P1 F15 F17 136(3)
F18 P1 F15 F17 72(3)
F14 P1 F15 F17 -12(3)
F7 P1 F15 F17 129(4)
F9 P1 F15 F17 -81(3)
F6 P1 F15 F17 -142(3)
F12 P1 F15 F17 110(3)
F4 P1 F15 F17 2(8)
F7 F15 F16 F17 174(5)
F2 F15 F16 F17 44(12)
P1 F15 F16 F17 85(4)
F2 F15 F16 F7 -130(12)
F17 F15 F16 F7 -174(5)
P1 F15 F16 F7 -89(2)
F7 F15 F16 F5 117(4)
F2 F15 F16 F5 -13(14)
F17 F15 F16 F5 -57(4)
P1 F15 F16 F5 28(4)
F7 F15 F16 P1 89(2)
F2 F15 F16 P1 -41(10)
F17 F15 F16 P1 -85(4)
F7 F15 F16 F14 142(3)
F2 F15 F16 F14 12(12)
F17 F15 F16 F14 -32(3)
P1 F15 F16 F14 53.3(17)
F7 F15 F16 F2 130(12)
F17 F15 F16 F2 -44(12)
P1 F15 F16 F2 41(10)
F15 F7 F16 F17 -6(5)
F2 F7 F16 F17 5(5)
F3 F7 F16 F17 119(5)
P1 F7 F16 F17 68(5)
F2 F7 F16 F15 11(3)
F17 F7 F16 F15 6(5)
F3 F7 F16 F15 125(3)
P1 F7 F16 F15 75(3)
F15 F7 F16 F5 -91(5)
F2 F7 F16 F5 -80(5)
F17 F7 F16 F5 -85(6)
F3 F7 F16 F5 33(5)
P1 F7 F16 F5 -17(4)
F15 F7 F16 P1 -75(3)
F2 F7 F16 P1 -63.6(12)
F17 F7 F16 P1 -68(5)
F3 F7 F16 P1 50.3(14)
F15 F7 F16 F14 -44(4)
F2 F7 F16 F14 -33(3)
F17 F7 F16 F14 -38(4)
F3 F7 F16 F14 81(3)
P1 F7 F16 F14 30(3)
F15 F7 F16 F2 -11(3)
F17 F7 F16 F2 -5(5)
F3 F7 F16 F2 113.9(17)
P1 F7 F16 F2 63.6(12)
F13 F5 F16 F17 -156(5)
F14 F5 F16 F17 -18(4)
F18 F5 F16 F17 -149(4)
P1 F5 F16 F17 -86(4)
F13 F5 F16 F15 -98(6)
F14 F5 F16 F15 40(5)
F17 F5 F16 F15 58(5)
F18 F5 F16 F15 -90(5)
P1 F5 F16 F15 -28(4)
F13 F5 F16 F7 -52(7)
F14 F5 F16 F7 86(5)
F17 F5 F16 F7 104(6)
F18 F5 F16 F7 -45(5)
P1 F5 F16 F7 17(4)
F13 F5 F16 P1 -69(4)
F14 F5 F16 P1 68.1(18)
F17 F5 F16 P1 86(4)
F18 F5 F16 P1 -62.3(16)
F13 F5 F16 F14 -138(4)
F17 F5 F16 F14 18(4)
F18 F5 F16 F14 -130(2)
P1 F5 F16 F14 -68.1(18)
F13 F5 F16 F2 -100(4)
F14 F5 F16 F2 38(3)
F17 F5 F16 F2 56(4)
F18 F5 F16 F2 -93(3)
P1 F5 F16 F2 -30.6(18)
F15 P1 F16 F17 -78(4)
F8 P1 F16 F17 116(4)
F11 P1 F16 F17 -68(4)
F5 P1 F16 F17 75(4)
F3 P1 F16 F17 -166(4)
F18 P1 F16 F17 126(4)
F14 P1 F16 F17 29(4)
F7 P1 F16 F17 -119(5)
F9 P1 F16 F17 -28(4)
F6 P1 F16 F17 -97(4)
F12 P1 F16 F17 158(4)
F4 P1 F16 F17 92(4)
F8 P1 F16 F15 -165(2)
F11 P1 F16 F15 10(3)
F5 P1 F16 F15 154(4)
F3 P1 F16 F15 -88(3)
F18 P1 F16 F15 -155(3)
F14 P1 F16 F15 107(3)
F7 P1 F16 F15 -40.3(19)
F9 P1 F16 F15 51(3)
F6 P1 F16 F15 -19(4)
F12 P1 F16 F15 -124(3)
F4 P1 F16 F15 170.3(18)
F15 P1 F16 F7 40.3(19)
F8 P1 F16 F7 -125.0(19)
F11 P1 F16 F7 50(3)
F5 P1 F16 F7 -166(3)
F3 P1 F16 F7 -47(2)
F18 P1 F16 F7 -115(3)
F14 P1 F16 F7 148(3)
F9 P1 F16 F7 91(2)
F6 P1 F16 F7 22(4)
F12 P1 F16 F7 -83(2)
F4 P1 F16 F7 -149.4(13)
F15 P1 F16 F5 -154(4)
F8 P1 F16 F5 41(2)
F11 P1 F16 F5 -143.9(18)
F3 P1 F16 F5 118.6(18)
F18 P1 F16 F5 50.9(18)
F14 P1 F16 F5 -46.5(17)
F7 P1 F16 F5 166(3)
F9 P1 F16 F5 -103.0(19)
F6 P1 F16 F5 -172.4(11)
F12 P1 F16 F5 82.7(18)
F4 P1 F16 F5 17(3)
F15 P1 F16 F14 -107(3)
F8 P1 F16 F14 87.5(17)
F11 P1 F16 F14 -97(2)
F5 P1 F16 F14 46.5(17)
F3 P1 F16 F14 165.1(16)
F18 P1 F16 F14 97(2)
F7 P1 F16 F14 -148(3)
F9 P1 F16 F14 -56.5(19)
F6 P1 F16 F14 -126(2)
F12 P1 F16 F14 129.2(17)
F4 P1 F16 F14 63(3)
F15 P1 F16 F2 -8(2)
F8 P1 F16 F2 -173.1(7)
F11 P1 F16 F2 2.0(17)
F5 P1 F16 F2 146(2)
F3 P1 F16 F2 -95.5(9)
F18 P1 F16 F2 -163.2(18)
F14 P1 F16 F2 99.3(18)
F7 P1 F16 F2 -48.2(18)
F9 P1 F16 F2 42.8(14)
F6 P1 F16 F2 -27(3)
F12 P1 F16 F2 -131.5(11)
F4 P1 F16 F2 162.4(12)
F5 F14 F16 F17 148(7)
F1 F14 F16 F17 -94(7)
P1 F14 F16 F17 -123(6)
F13 F14 F16 F17 163(7)
F9 F14 F16 F17 -76(6)
F17 F14 F16 F15 64(6)
F5 F14 F16 F15 -147(4)
F1 F14 F16 F15 -29(4)
P1 F14 F16 F15 -59(2)
F13 F14 F16 F15 -132(3)
F9 F14 F16 F15 -11(3)
F17 F14 F16 F7 89(7)
F5 F14 F16 F7 -122(4)
F1 F14 F16 F7 -4(5)
P1 F14 F16 F7 -34(3)
F13 F14 F16 F7 -107(4)
F9 F14 F16 F7 13(4)
F17 F14 F16 F5 -148(7)
F1 F14 F16 F5 118(4)
P1 F14 F16 F5 88(2)
F13 F14 F16 F5 15.0(16)
F9 F14 F16 F5 136(3)
F17 F14 F16 P1 123(6)
F5 F14 F16 P1 -88(2)
F1 F14 F16 P1 30(3)
F13 F14 F16 P1 -73.2(14)
F9 F14 F16 P1 47.7(14)
F17 F14 F16 F2 67(6)
F5 F14 F16 F2 -145(3)
F1 F14 F16 F2 -27(3)
P1 F14 F16 F2 -56.9(11)
F13 F14 F16 F2 -130.1(19)
F9 F14 F16 F2 -9.2(17)
F15 F2 F16 F17 -133(13)
F11 F2 F16 F17 89(5)
F7 F2 F16 F17 -175(5)
F9 F2 F16 F17 45(4)
P1 F2 F16 F17 92(4)
F11 F2 F16 F15 -138(11)
F7 F2 F16 F15 -42(10)
F9 F2 F16 F15 179(11)
P1 F2 F16 F15 -135(11)
F17 F2 F16 F15 133(13)
F15 F2 F16 F7 42(10)
F11 F2 F16 F7 -96(3)
F9 F2 F16 F7 -139(2)
P1 F2 F16 F7 -93(2)
F17 F2 F16 F7 175(5)
F15 F2 F16 F5 168(13)
F11 F2 F16 F5 31(4)
F7 F2 F16 F5 126(4)
F9 F2 F16 F5 -13(3)
P1 F2 F16 F5 33(2)
F17 F2 F16 F5 -58(4)
F15 F2 F16 P1 135(11)
F11 F2 F16 P1 -3(3)
F7 F2 F16 P1 93(2)
F9 F2 F16 P1 -46.3(14)
F17 F2 F16 P1 -92(4)
F15 F2 F16 F14 -168(12)
F11 F2 F16 F14 55(3)
F7 F2 F16 F14 150(3)
F9 F2 F16 F14 11(2)
P1 F2 F16 F14 57.4(14)
F17 F2 F16 F14 -34(4)
F7 F16 F17 F15 4(3)
F5 F16 F17 F15 132(3)
P1 F16 F17 F15 65.5(19)
F14 F16 F17 F15 111(5)
F2 F16 F17 F15 7(2)
F15 F16 F17 F14 -111(5)
F7 F16 F17 F14 -107(5)
F5 F16 F17 F14 21(5)
P1 F16 F17 F14 -45(5)
F2 F16 F17 F14 -103(5)
F15 F16 F17 F5 -132(3)
F7 F16 F17 F5 -128(4)
P1 F16 F17 F5 -66.6(14)
F14 F16 F17 F5 -21(5)
F2 F16 F17 F5 -125(2)
F15 F16 F17 F7 -4(3)
F5 F16 F17 F7 128(4)
P1 F16 F17 F7 62(3)
F14 F16 F17 F7 107(5)
F2 F16 F17 F7 4(4)
F15 F16 F17 F2 -7(2)
F7 F16 F17 F2 -4(4)
F5 F16 F17 F2 125(2)
P1 F16 F17 F2 58.1(12)
F14 F16 F17 F2 103(5)
F15 F16 F17 P1 -65.5(19)
F7 F16 F17 P1 -62(3)
F5 F16 F17 P1 66.6(14)
F14 F16 F17 P1 45(5)
F2 F16 F17 P1 -58.1(12)
F7 F15 F17 F16 -7(6)
F2 F15 F17 F16 -164(4)
P1 F15 F17 F16 -87(4)
F7 F15 F17 F14 100(6)
F2 F15 F17 F14 -57(6)
F16 F15 F17 F14 107(6)
P1 F15 F17 F14 20(5)
F7 F15 F17 F5 39(6)
F2 F15 F17 F5 -118(3)
F16 F15 F17 F5 46(4)
P1 F15 F17 F5 -41(3)
F2 F15 F17 F7 -157(6)
F16 F15 F17 F7 7(6)
P1 F15 F17 F7 -80(4)
F7 F15 F17 F2 157(6)
F16 F15 F17 F2 164(4)
P1 F15 F17 F2 77(3)
F7 F15 F17 P1 80(4)
F2 F15 F17 P1 -77(3)
F16 F15 F17 P1 87(4)
F5 F14 F17 F16 -24(5)
F1 F14 F17 F16 104(6)
P1 F14 F17 F16 48(5)
F13 F14 F17 F16 -15(6)
F9 F14 F17 F16 105(6)
F5 F14 F17 F15 -91(5)
F1 F14 F17 F15 36(7)
P1 F14 F17 F15 -19(4)
F13 F14 F17 F15 -83(5)
F16 F14 F17 F15 -68(6)
F9 F14 F17 F15 37(5)
F1 F14 F17 F5 128(4)
P1 F14 F17 F5 72.2(16)
F13 F14 F17 F5 8.6(15)
F16 F14 F17 F5 24(5)
F9 F14 F17 F5 128(2)
F5 F14 F17 F7 -69(4)
F1 F14 F17 F7 58(6)
P1 F14 F17 F7 3(3)
F13 F14 F17 F7 -60(4)
F16 F14 F17 F7 -45(5)
F9 F14 F17 F7 59(4)
F5 F14 F17 F2 -116(3)
F1 F14 F17 F2 12(5)
P1 F14 F17 F2 -43(2)
F13 F14 F17 F2 -107(3)
F16 F14 F17 F2 -92(6)
F9 F14 F17 F2 13(3)
F5 F14 F17 P1 -72.2(16)
F1 F14 F17 P1 55(3)
F13 F14 F17 P1 -63.6(14)
F16 F14 F17 P1 -48(5)
F9 F14 F17 P1 56.3(12)
F13 F5 F17 F16 73(11)
F14 F5 F17 F16 158(5)
F18 F5 F17 F16 41(5)
P1 F5 F17 F16 81(4)
F13 F5 F17 F15 32(13)
F14 F5 F17 F15 117(4)
F16 F5 F17 F15 -41(3)
F18 F5 F17 F15 0(5)
P1 F5 F17 F15 40(3)
F13 F5 F17 F14 -85(11)
F16 F5 F17 F14 -158(5)
F18 F5 F17 F14 -116(3)
P1 F5 F17 F14 -77(2)
F13 F5 F17 F7 44(11)
F14 F5 F17 F7 128(3)
F16 F5 F17 F7 -29(3)
F18 F5 F17 F7 12(4)
P1 F5 F17 F7 51.5(15)
F13 F5 F17 F2 3(13)
F14 F5 F17 F2 88(4)
F16 F5 F17 F2 -70(4)
F18 F5 F17 F2 -28(5)
P1 F5 F17 F2 11(3)
F13 F5 F17 P1 -8(11)
F14 F5 F17 P1 77(2)
F16 F5 F17 P1 -81(4)
F18 F5 F17 P1 -39(3)
F15 F7 F17 F16 170(8)
F2 F7 F17 F16 -175(5)
F3 F7 F17 F16 -74(5)
P1 F7 F17 F16 -101(5)
F16 F7 F17 F15 -170(8)
F2 F7 F17 F15 15(4)
F3 F7 F17 F15 117(5)
P1 F7 F17 F15 89(5)
F15 F7 F17 F14 -93(6)
F16 F7 F17 F14 98(7)
F2 F7 F17 F14 -78(4)
F3 F7 F17 F14 24(5)
P1 F7 F17 F14 -3(4)
F15 F7 F17 F5 -143(6)
F16 F7 F17 F5 47(5)
F2 F7 F17 F5 -128(3)
F3 F7 F17 F5 -27(3)
P1 F7 F17 F5 -54.2(19)
F15 F7 F17 F2 -15(4)
F16 F7 F17 F2 175(5)
F3 F7 F17 F2 101.6(16)
P1 F7 F17 F2 74.2(11)
F15 F7 F17 P1 -89(5)
F16 F7 F17 P1 101(5)
F2 F7 F17 P1 -74.2(11)
F3 F7 F17 P1 27.4(18)
F15 F2 F17 F16 13(4)
F11 F2 F17 F16 -107(4)
F7 F2 F17 F16 3(3)
F9 F2 F17 F16 -135(4)
P1 F2 F17 F16 -72(4)
F11 F2 F17 F15 -120(4)
F7 F2 F17 F15 -10(3)
F9 F2 F17 F15 -148(4)
P1 F2 F17 F15 -85(3)
F16 F2 F17 F15 -13(4)
F15 F2 F17 F14 133(5)
F11 F2 F17 F14 12(4)
F7 F2 F17 F14 122(4)
F9 F2 F17 F14 -15(3)
P1 F2 F17 F14 47(3)
F16 F2 F17 F14 119(6)
F15 F2 F17 F5 74(4)
F11 F2 F17 F5 -47(4)
F7 F2 F17 F5 64(3)
F9 F2 F17 F5 -74(3)
P1 F2 F17 F5 -12(3)
F16 F2 F17 F5 61(4)
F15 F2 F17 F7 10(3)
F11 F2 F17 F7 -110(2)
F9 F2 F17 F7 -138.0(17)
P1 F2 F17 F7 -75.3(12)
F16 F2 F17 F7 -3(3)
F15 F2 F17 P1 85(3)
F11 F2 F17 P1 -35(2)
F7 F2 F17 P1 75.3(12)
F9 F2 F17 P1 -62.7(12)
F16 F2 F17 P1 72(4)
F15 P1 F17 F16 62(4)
F8 P1 F17 F16 -79(4)
F11 P1 F17 F16 118(4)
F5 P1 F17 F16 -74(4)
F3 P1 F17 F16 15(4)
F18 P1 F17 F16 -49(4)
F14 P1 F17 F16 -137(5)
F7 P1 F17 F16 40(4)
F9 P1 F17 F16 152(4)
F6 P1 F17 F16 122(4)
F12 P1 F17 F16 -25(5)
F4 P1 F17 F16 -118(4)
F8 P1 F17 F15 -140(2)
F11 P1 F17 F15 56(3)
F5 P1 F17 F15 -135(4)
F3 P1 F17 F15 -47(3)
F18 P1 F17 F15 -111(3)
F14 P1 F17 F15 161(4)
F7 P1 F17 F15 -21.8(18)
F9 P1 F17 F15 90(3)
F6 P1 F17 F15 60(4)
F12 P1 F17 F15 -86(3)
F4 P1 F17 F15 -179.6(17)
F15 P1 F17 F14 -161(4)
F8 P1 F17 F14 58(3)
F11 P1 F17 F14 -105(3)
F5 P1 F17 F14 63(2)
F3 P1 F17 F14 152(2)
F18 P1 F17 F14 88(3)
F7 P1 F17 F14 177(3)
F9 P1 F17 F14 -71(3)
F6 P1 F17 F14 -101(3)
F12 P1 F17 F14 112(3)
F4 P1 F17 F14 19(4)
F15 P1 F17 F5 135(4)
F8 P1 F17 F5 -5(3)
F11 P1 F17 F5 -168(2)
F3 P1 F17 F5 88.5(19)
F18 P1 F17 F5 24(2)
F14 P1 F17 F5 -63(2)
F7 P1 F17 F5 114(2)
F9 P1 F17 F5 -134(2)
F6 P1 F17 F5 -164.4(9)
F12 P1 F17 F5 49(2)
F4 P1 F17 F5 -44(3)
F15 P1 F17 F7 21.8(18)
F8 P1 F17 F7 -118.5(14)
F11 P1 F17 F7 78.2(17)
F5 P1 F17 F7 -114(2)
F3 P1 F17 F7 -25.2(17)
F18 P1 F17 F7 -89.4(16)
F14 P1 F17 F7 -177(3)
F9 P1 F17 F7 112.3(17)
F6 P1 F17 F7 82(2)
F12 P1 F17 F7 -64.7(18)
F4 P1 F17 F7 -157.7(10)
F15 P1 F17 F2 -33.0(19)
F8 P1 F17 F2 -173.3(9)
F11 P1 F17 F2 23.4(16)
F5 P1 F17 F2 -168(3)
F3 P1 F17 F2 -80.0(13)
F18 P1 F17 F2 -144.2(16)
F14 P1 F17 F2 128(3)
F7 P1 F17 F2 -54.8(11)
F9 P1 F17 F2 57.5(13)
F6 P1 F17 F2 27(3)
F12 P1 F17 F2 -119.5(13)
F4 P1 F17 F2 147.4(10)
F5 F13 F18 F12 77(11)
F8 F13 F18 F12 -37(9)
F14 F13 F18 F12 39(11)
P1 F13 F18 F12 26(9)
F5 F13 F18 F8 114(3)
F14 F13 F18 F8 76(3)
P1 F13 F18 F8 63.5(15)
F8 F13 F18 F5 -114(3)
F14 F13 F18 F5 -38(3)
P1 F13 F18 F5 -50(3)
F5 F13 F18 P1 50(3)
F8 F13 F18 P1 -63.5(15)
F14 F13 F18 P1 12(3)
F5 F13 F18 F3 29(6)
F8 F13 F18 F3 -85(4)
F14 F13 F18 F3 -9(7)
P1 F13 F18 F3 -22(4)
F3 F12 F18 F13 -79(10)
F8 F12 F18 F13 40(9)
P1 F12 F18 F13 -27(9)
F3 F12 F18 F8 -120(2)
P1 F12 F18 F8 -67.9(12)
F3 F12 F18 F5 -31(5)
F8 F12 F18 F5 89(4)
P1 F12 F18 F5 21(3)
F3 F12 F18 P1 -52(2)
F8 F12 F18 P1 67.9(12)
F8 F12 F18 F3 120(2)
P1 F12 F18 F3 52(2)
F4 F8 F18 F13 -48(6)
F12 F8 F18 F13 -164(4)
P1 F8 F18 F13 -83(3)
F4 F8 F18 F12 116(4)
F13 F8 F18 F12 164(4)
P1 F8 F18 F12 81.1(17)
F4 F8 F18 F5 -17(6)
F12 F8 F18 F5 -133(3)
F13 F8 F18 F5 31(2)
P1 F8 F18 F5 -52.1(17)
F4 F8 F18 P1 35(4)
F12 F8 F18 P1 -81.1(17)
F13 F8 F18 P1 83(3)
F4 F8 F18 F3 89(4)
F12 F8 F18 F3 -26.7(14)
F13 F8 F18 F3 137(3)
P1 F8 F18 F3 54.4(8)
F14 F5 F18 F13 89(5)
F16 F5 F18 F13 -171(4)
F17 F5 F18 F13 164(5)
P1 F5 F18 F13 122(4)
F13 F5 F18 F12 -144(6)
F14 F5 F18 F12 -55(6)
F16 F5 F18 F12 45(5)
F17 F5 F18 F12 20(6)
P1 F5 F18 F12 -22(4)
F13 F5 F18 F8 -70(4)
F14 F5 F18 F8 19(4)
F16 F5 F18 F8 119(3)
F17 F5 F18 F8 93(4)
P1 F5 F18 F8 51.5(18)
F13 F5 F18 P1 -122(4)
F14 F5 F18 P1 -33(3)
F16 F5 F18 P1 67.1(19)
F17 F5 F18 P1 42(3)
F13 F5 F18 F3 -160(5)
F14 F5 F18 F3 -71(3)
F16 F5 F18 F3 29(2)
F17 F5 F18 F3 4(4)
P1 F5 F18 F3 -38.3(11)
F15 P1 F18 F13 -86(3)
F8 P1 F18 F13 95(3)
F11 P1 F18 F13 -167(6)
F5 P1 F18 F13 -28(2)
F3 P1 F18 F13 -162(3)
F14 P1 F18 F13 -11(3)
F7 P1 F18 F13 -106(3)
F9 P1 F18 F13 5(5)
F6 P1 F18 F13 138(2)
F12 P1 F18 F13 169(4)
F4 P1 F18 F13 85(3)
F15 P1 F18 F12 105(2)
F8 P1 F18 F12 -74(2)
F11 P1 F18 F12 24(8)
F5 P1 F18 F12 164(3)
F3 P1 F18 F12 29.2(16)
F14 P1 F18 F12 -179(2)
F7 P1 F18 F12 85.8(19)
F9 P1 F18 F12 -163(2)
F6 P1 F18 F12 -31(3)
F4 P1 F18 F12 -83.2(19)
F15 P1 F18 F8 179.3(16)
F11 P1 F18 F8 98(7)
F5 P1 F18 F8 -122(2)
F3 P1 F18 F8 103.2(18)
F14 P1 F18 F8 -105.4(19)
F7 P1 F18 F8 159.8(16)
F9 P1 F18 F8 -89(3)
F6 P1 F18 F8 43(2)
F12 P1 F18 F8 74(2)
F4 P1 F18 F8 -9.2(13)
F15 P1 F18 F5 -58.6(16)
F8 P1 F18 F5 122(2)
F11 P1 F18 F5 -139(6)
F3 P1 F18 F5 -134.6(15)
F14 P1 F18 F5 16.8(16)
F7 P1 F18 F5 -78.1(12)
F9 P1 F18 F5 33(4)
F6 P1 F18 F5 165.3(8)
F12 P1 F18 F5 -164(3)
F4 P1 F18 F5 112.9(14)
F15 P1 F18 F3 76.1(12)
F8 P1 F18 F3 -103.2(18)
F11 P1 F18 F3 -5(7)
F5 P1 F18 F3 134.6(15)
F14 P1 F18 F3 151.4(14)
F7 P1 F18 F3 56.6(8)
F9 P1 F18 F3 167(3)
F6 P1 F18 F3 -60.1(14)
F12 P1 F18 F3 -29.2(16)
F4 P1 F18 F3 -112.4(9)
F12 F3 F18 F13 142(6)
F7 F3 F18 F13 -32(5)
P1 F3 F18 F13 27(4)
F10 F3 F18 F13 59(5)
F7 F3 F18 F12 -174(3)
P1 F3 F18 F12 -115(3)
F10 F3 F18 F12 -83(3)
F12 F3 F18 F8 54(3)
F7 F3 F18 F8 -120.1(18)
P1 F3 F18 F8 -61.2(14)
F10 F3 F18 F8 -29(2)
F12 F3 F18 F5 158(4)
F7 F3 F18 F5 -16.7(18)
P1 F3 F18 F5 42.3(14)
F10 F3 F18 F5 74(2)
F12 F3 F18 P1 115(3)
F7 F3 F18 P1 -59.0(9)
F10 F3 F18 P1 32.1(13)
N6 Cu1 N1 C2 177.1(3)
N4 Cu1 N1 C2 -80(2)
N3 Cu1 N1 C2 -3.7(3)
N6 Cu1 N3 C3 88(9)
N4 Cu1 N3 C3 -178.1(4)
N1 Cu1 N3 C3 4.6(4)
N6 Cu1 N4 C6 7.5(3)
N3 Cu1 N4 C6 -171.7(3)
N1 Cu1 N4 C6 -96(2)
N4 Cu1 N6 C7 -6.3(4)
N3 Cu1 N6 C7 87(9)
N1 Cu1 N6 C7 171.0(4)
Cu1 N1 C2 O1 -177.2(3)
Cu1 N1 C2 N2 2.0(5)
C1 O1 C2 N1 -0.2(6)
C1 O1 C2 N2 -179.5(4)
C3 N2 C2 N1 0.6(6)
C3 N2 C2 O1 179.9(3)
Cu1 N3 C3 O2 176.0(3)
Cu1 N3 C3 N2 -3.9(6)
C4 O2 C3 N3 1.5(7)
C4 O2 C3 N2 -178.6(5)
C2 N2 C3 N3 0.4(6)
C2 N2 C3 O2 -179.6(3)
Cu1 N4 C6 N5 -5.8(6)
Cu1 N4 C6 O3 174.5(3)
C7 N5 C6 N4 -0.4(6)
C7 N5 C6 O3 179.4(4)
C5 O3 C6 N4 -174.7(4)
C5 O3 C6 N5 5.6(6)
Cu1 N6 C7 N5 3.1(6)
Cu1 N6 C7 O4 -177.3(3)
C6 N5 C7 N6 1.8(6)
C6 N5 C7 O4 -177.8(4)
C8 O4 C7 N6 174.6(4)
C8 O4 C7 N5 -5.7(6)
